data_1544207
loop_
_publ_author_name
'Serra, Jordi'
'Parella, Teodor'
'Ribas, Xavi'

_publ_section_title
;
 Au(iii)-aryl intermediates in oxidant-free C--N and C--O cross-coupling
 catalysis
;
_journal_issue 2
_journal_name_full 'Chem. Sci.'
_journal_page_first 946
_journal_paper_doi 10.1039/C6SC03699F
_journal_volume 8
_journal_year 2017
_chemical_formula_moiety 'C18 H13 Au I N2, F6 Sb'
_chemical_formula_sum 'C18 H13 Au F6 I N2 Sb'
_chemical_formula_weight 816.92
_chemical_name_systematic
;
 ?
;
_space_group_crystal_system monoclinic
_space_group_IT_number 14
_space_group_name_Hall '-P 2ybc'
_space_group_name_H-M_alt 'P 1 21/c 1'
_symmetry_space_group_name_Hall '-P 2ybc'
_symmetry_space_group_name_H-M 'P 1 21/c 1'
_atom_sites_solution_hydrogens difmap
_audit_creation_method SHELXL-2013
_audit_update_record
;
2016-07-02 deposited with the CCDC.
2016-09-23 downloaded from the CCDC.
;
_cell_angle_alpha 90
_cell_angle_beta 104.380(10)
_cell_angle_gamma 90
_cell_formula_units_Z 8
_cell_length_a 14.260(9)
_cell_length_b 20.667(13)
_cell_length_c 14.033(9)
_cell_measurement_reflns_used 7303
_cell_measurement_temperature 100(2)
_cell_measurement_theta_max 27.43
_cell_measurement_theta_min 2.46
_cell_volume 4006(4)
_computing_cell_refinement 'Bruker SMART'
_computing_data_collection 'Bruker SMART'
_computing_data_reduction 'Bruker SAINT'
_computing_molecular_graphics 'Bruker SHELXTL'
_computing_publication_material 'Bruker SHELXTL'
_computing_structure_refinement 'SHELXL-2013 (Sheldrick, 2013)'
_computing_structure_solution 'Bruker SHELXTL'
_diffrn_ambient_temperature 100(2)
_diffrn_measured_fraction_theta_full 0.999
_diffrn_measured_fraction_theta_max 0.980
_diffrn_measurement_device_type 'CCD area detector'
_diffrn_measurement_method 'phi and omega scans'
_diffrn_radiation_monochromator graphite
_diffrn_radiation_source 'sealed tube'
_diffrn_radiation_type MoK\a
_diffrn_radiation_wavelength 0.71073
_diffrn_reflns_av_R_equivalents 0.0686
_diffrn_reflns_av_unetI/netI 0.0432
_diffrn_reflns_Laue_measured_fraction_full 0.999
_diffrn_reflns_Laue_measured_fraction_max 0.980
_diffrn_reflns_limit_h_max 18
_diffrn_reflns_limit_h_min -19
_diffrn_reflns_limit_k_max 27
_diffrn_reflns_limit_k_min -27
_diffrn_reflns_limit_l_max 18
_diffrn_reflns_limit_l_min -18
_diffrn_reflns_number 62991
_diffrn_reflns_point_group_measured_fraction_full 0.999
_diffrn_reflns_point_group_measured_fraction_max 0.980
_diffrn_reflns_theta_full 25.242
_diffrn_reflns_theta_max 28.579
_diffrn_reflns_theta_min 2.072
_exptl_absorpt_coefficient_mu 10.267
_exptl_absorpt_correction_T_max 1
_exptl_absorpt_correction_T_min 0.166489
_exptl_absorpt_correction_type empirical
_exptl_absorpt_process_details 'SADABS v2.10 BRUKER 2001'
_exptl_crystal_colour yellow
_exptl_crystal_density_diffrn 2.709
_exptl_crystal_description plate
_exptl_crystal_F_000 2976
_exptl_crystal_size_max 0.18
_exptl_crystal_size_mid 0.15
_exptl_crystal_size_min 0.08
_refine_diff_density_max 2.790
_refine_diff_density_min -1.565
_refine_diff_density_rms 0.226
_refine_ls_extinction_method none
_refine_ls_goodness_of_fit_ref 1.044
_refine_ls_hydrogen_treatment constr
_refine_ls_matrix_type full
_refine_ls_number_parameters 662
_refine_ls_number_reflns 10037
_refine_ls_number_restraints 65
_refine_ls_restrained_S_all 1.042
_refine_ls_R_factor_all 0.0875
_refine_ls_R_factor_gt 0.0598
_refine_ls_shift/su_max 0.001
_refine_ls_shift/su_mean 0.000
_refine_ls_structure_factor_coef Fsqd
_refine_ls_weighting_details 'w=1/[\s^2^(Fo^2^)+(0.0708P)^2^+24.8836P] where P=(Fo^2^+2Fc^2^)/3'
_refine_ls_weighting_scheme calc
_refine_ls_wR_factor_gt 0.1414
_refine_ls_wR_factor_ref 0.1587
_reflns_Friedel_coverage 0.000
_reflns_number_gt 7084
_reflns_number_total 10037
_reflns_threshold_expression 'I > 2\s(I)'
_cod_data_source_file c6sc03699f2.cif
_cod_data_source_block jspl4p31
_cod_depositor_comments 'Adding full bibliography for 1544205--1544207.cif.'
_cod_database_code 1544207
_shelx_space_group_comment
;
The symmetry employed for this shelxl refinement is uniquely defined
by the following loop, which should always be used as a source of
symmetry information in preference to the above space-group names.
They are only intended as comments.
;
_shelxl_version_number 2013-3

loop_
_space_group_symop_operation_xyz
'x, y, z'
'-x, y+1/2, -z+1/2'
'-x, -y, -z'
'x, -y-1/2, z-1/2'

loop_
_atom_site_label
_atom_site_type_symbol
_atom_site_fract_x
_atom_site_fract_y
_atom_site_fract_z
_atom_site_U_iso_or_equiv
_atom_site_adp_type
_atom_site_occupancy
_atom_site_site_symmetry_order
_atom_site_calc_flag
_atom_site_refinement_flags_posn
_atom_site_refinement_flags_adp
_atom_site_refinement_flags_occupancy
_atom_site_disorder_assembly
_atom_site_disorder_group
Au1 Au 0.58681(2) 0.35437(2) 0.56495(2) 0.04540(11) Uani 1 1 d . . . . .
I1 I 0.61650(6) 0.32200(4) 0.74579(5) 0.0713(2) Uani 1 1 d . . . . .
C1 C 0.6329(6) 0.4466(5) 0.5929(7) 0.046(2) Uani 1 1 d . . . . .
C2 C 0.6679(7) 0.4792(6) 0.6802(8) 0.055(2) Uani 1 1 d . . . . .
H2A H 0.6742 0.4572 0.7410 0.066 Uiso 1 1 d R U . . .
N2 N 0.5335(6) 0.2600(4) 0.5244(5) 0.0505(19) Uani 1 1 d . . . . .
C3 C 0.6937(7) 0.5436(6) 0.6799(10) 0.066(3) Uani 1 1 d . . . . .
H3A H 0.7185 0.5654 0.7406 0.080 Uiso 1 1 d R U . . .
C4 C 0.6843(8) 0.5759(6) 0.5949(10) 0.067(3) Uani 1 1 d . . . . .
H4A H 0.7034 0.6200 0.5968 0.081 Uiso 1 1 d R U . . .
C5 C 0.6471(7) 0.5464(5) 0.5039(9) 0.059(3) Uani 1 1 d . . . . .
C6 C 0.6331(8) 0.5774(6) 0.4098(10) 0.067(3) Uani 1 1 d . . . . .
H6A H 0.6489 0.6220 0.4075 0.080 Uiso 1 1 d R U . . .
C7 C 0.5988(8) 0.5458(6) 0.3256(10) 0.066(3) Uani 1 1 d . . . . .
H7A H 0.5917 0.5683 0.2652 0.080 Uiso 1 1 d R U . . .
C8 C 0.5725(7) 0.4793(5) 0.3239(8) 0.053(2) Uani 1 1 d . . . . .
C9 C 0.5359(8) 0.4424(6) 0.2387(8) 0.065(3) Uani 1 1 d . . . . .
H9A H 0.5260 0.4619 0.1757 0.078 Uiso 1 1 d R U . . .
C10 C 0.5144(8) 0.3783(6) 0.2465(7) 0.064(3) Uani 1 1 d . . . . .
H10A H 0.4906 0.3526 0.1895 0.077 Uiso 1 1 d R U . . .
C11 C 0.5285(7) 0.3517(5) 0.3404(7) 0.050(2) Uani 1 1 d . . . . .
H11A H 0.5126 0.3074 0.3460 0.060 Uiso 1 1 d R U . . .
N1 N 0.5623(5) 0.3845(4) 0.4203(5) 0.0441(16) Uani 1 1 d . . . . .
C12 C 0.5846(6) 0.4480(5) 0.4138(7) 0.047(2) Uani 1 1 d . . . . .
C13 C 0.6216(6) 0.4806(5) 0.5049(7) 0.049(2) Uani 1 1 d . . . . .
C14 C 0.4416(8) 0.2471(6) 0.5111(9) 0.071(3) Uani 1 1 d . . . . .
H14A H 0.3992 0.2806 0.5206 0.085 Uiso 1 1 d R U . . .
C15 C 0.4046(11) 0.1876(7) 0.4841(9) 0.084(4) Uani 1 1 d . . . . .
H15A H 0.3373 0.1798 0.4751 0.100 Uiso 1 1 d R U . . .
C16 C 0.4642(14) 0.1392(7) 0.4699(9) 0.088(5) Uani 1 1 d . . . . .
H16A H 0.4392 0.0975 0.4490 0.106 Uiso 1 1 d R U . . .
C17 C 0.5599(15) 0.1519(7) 0.4864(13) 0.105(6) Uani 1 1 d . . . . .
H17A H 0.6041 0.1188 0.4799 0.126 Uiso 1 1 d R U . . .
C18 C 0.5911(11) 0.2121(6) 0.5120(10) 0.080(4) Uani 1 1 d . . . . .
H18A H 0.6582 0.2210 0.5219 0.096 Uiso 1 1 d R U . . .
Sb1 Sb 0.24588(6) 0.24617(4) 0.21444(6) 0.0691(2) Uani 1 1 d . . . . .
F1 F 0.2662(7) 0.1616(4) 0.2540(5) 0.090(2) Uani 1 1 d . . . . .
F2 F 0.2537(6) 0.2240(4) 0.0871(5) 0.090(2) Uani 1 1 d . . . . .
F3 F 0.2309(7) 0.2669(5) 0.3386(5) 0.102(3) Uani 1 1 d . . . . .
F4 F 0.1147(6) 0.2281(7) 0.1730(6) 0.136(4) Uani 1 1 d . . . . .
F5 F 0.3754(8) 0.2593(6) 0.2522(8) 0.140(4) Uani 1 1 d . . . . .
F6 F 0.2272(13) 0.3306(5) 0.1763(7) 0.172(6) Uani 1 1 d . . . . .
Sb2 Sb 0.24352(9) 0.49689(6) -0.01792(7) 0.0981(4) Uani 1 1 d D . . . .
F7 F 0.3304(8) 0.5001(7) -0.0885(10) 0.154(5) Uani 1 1 d . . . . .
F8 F 0.2710(11) 0.4176(7) 0.0264(15) 0.208(8) Uani 1 1 d . . . . .
F9 F 0.2223(18) 0.5802(5) -0.055(2) 0.318(17) Uani 1 1 d D . . . .
F10 F 0.1837(17) 0.4997(9) 0.0814(12) 0.111(6) Uani 0.553(7) 1 d . . P A 1
F11 F 0.1441(12) 0.505(3) -0.1022(12) 0.24(2) Uani 0.553(7) 1 d . . P A 1
F12 F 0.3691(13) 0.5115(9) 0.0786(12) 0.118(6) Uani 0.553(7) 1 d . . P A 1
F10' F 0.110(2) 0.4949(16) 0.009(3) 0.163(12) Uani 0.447(7) 1 d . . P A 2
F11' F 0.167(3) 0.4470(18) -0.129(2) 0.174(15) Uani 0.447(7) 1 d . . P A 2
F12' F 0.2779(13) 0.5513(9) 0.0782(11) 0.080(5) Uani 0.447(7) 1 d . . P A 2
Au1A Au 0.10273(15) 0.63403(13) 0.3275(3) 0.0630(5) Uani 0.553(7) 1 d . . P A 1
Au1" Au 0.1047(2) 0.6197(2) 0.3593(2) 0.0695(6) Uani 0.447(7) 1 d . . P A 2
I1A I 0.1348(2) 0.75595(13) 0.3245(4) 0.1066(15) Uani 0.553(7) 1 d . . P A 1
I1" I 0.1439(2) 0.7398(2) 0.4002(6) 0.121(2) Uani 0.447(7) 1 d . . P A 2
N1A N 0.0803(6) 0.5350(4) 0.3328(6) 0.066(2) Uani 1 1 d G U . . .
C1A C 0.0474(6) 0.4935(5) 0.2536(5) 0.080(4) Uani 1 1 d G . . A .
H1AA H 0.0324 0.5099 0.1884 0.096 Uiso 1 1 d R U . . .
C2A C 0.0363(8) 0.4279(4) 0.2699(10) 0.135(8) Uani 1 1 d DG U . A .
H2AA H 0.0135 0.3992 0.2152 0.162 Uiso 1 1 d R U . . .
C3A C 0.0582(11) 0.4038(4) 0.3653(12) 0.083(8) Uani 0.553(7) 1 d G U P A 1
H3AA H 0.0507 0.3590 0.3764 0.099 Uiso 0.553(7) 1 d R U P A 1
C4A C 0.0912(11) 0.4453(6) 0.4445(8) 0.074(6) Uani 0.553(7) 1 d DG U P A 1
C13A C 0.1022(8) 0.5109(6) 0.4283(5) 0.067(6) Uani 0.553(7) 1 d G . P A 1
C3" C 0.048(3) 0.3754(12) 0.333(2) 0.126(15) Uani 0.447(7) 1 d D U P A 2
H3"A H 0.0387 0.3299 0.3277 0.151 Uiso 0.447(7) 1 d R U P A 2
C5A C 0.121(2) 0.4328(16) 0.5452(9) 0.101(11) Uani 0.553(7) 1 d D U P A 1
H5AA H 0.1173 0.3891 0.5650 0.122 Uiso 0.553(7) 1 d R U P A 1
C6A C 0.154(2) 0.4778(10) 0.620(2) 0.096(11) Uani 0.553(7) 1 d D U P A 1
H6AA H 0.1666 0.4639 0.6862 0.115 Uiso 0.553(7) 1 d R U P A 1
C7A C 0.1696(16) 0.5424(10) 0.6002(16) 0.098(11) Uani 0.553(7) 1 d DG U P A 1
C8A C 0.2065(16) 0.5889(15) 0.6712(11) 0.11(3) Uani 0.553(7) 1 d G U P A 1
H8AA H 0.2255 0.5771 0.7386 0.135 Uiso 0.553(7) 1 d R U P A 1
C9A C 0.2154(14) 0.6527(13) 0.6434(15) 0.125(15) Uani 0.553(7) 1 d G U P A 1
H9AA H 0.2406 0.6845 0.6920 0.150 Uiso 0.553(7) 1 d R U P A 1
C10A C 0.1875(13) 0.6700(8) 0.5447(18) 0.109(12) Uani 0.553(7) 1 d G U P A 1
H10B H 0.1937 0.7136 0.5257 0.130 Uiso 0.553(7) 1 d R U P A 1
C11A C 0.1506(11) 0.6235(9) 0.4737(11) 0.061(8) Uani 0.553(7) 1 d G . P A 1
C12A C 0.1417(12) 0.5597(8) 0.5015(13) 0.060(9) Uani 0.553(7) 1 d G U P A 1
C8" C 0.176(2) 0.523(2) 0.674(2) 0.110(17) Uani 0.447(7) 1 d D . P A 2
H8"A H 0.1859 0.5012 0.7349 0.132 Uiso 0.447(7) 1 d R U P A 2
C9" C 0.196(4) 0.590(2) 0.674(2) 0.12(4) Uani 0.447(7) 1 d D U P A 2
H9"A H 0.2209 0.6124 0.7339 0.145 Uiso 0.447(7) 1 d R U P A 2
C10" C 0.178(3) 0.625(2) 0.581(2) 0.13(2) Uani 0.447(7) 1 d D . P A 2
H10C H 0.1904 0.6700 0.5793 0.157 Uiso 0.447(7) 1 d R U P A 2
C11" C 0.144(4) 0.5906(16) 0.499(3) 0.072(13) Uani 0.447(7) 1 d D . P A 2
N2' N 0.0512(17) 0.6419(16) 0.2079(14) 0.060(7) Uani 0.447(7) 1 d G . P A 2
C14' C 0.1114(14) 0.6330(12) 0.1448(15) 0.065(9) Uani 0.447(7) 1 d G . P A 2
H14B H 0.1711 0.6107 0.1670 0.078 Uiso 0.447(7) 1 d R U P A 2
C15' C 0.0843(14) 0.6569(11) 0.0493(14) 0.071(8) Uani 0.447(7) 1 d G . P A 2
H15B H 0.1255 0.6508 0.0061 0.085 Uiso 0.447(7) 1 d R U P A 2
C16' C -0.0030(15) 0.6895(10) 0.0168(14) 0.074(9) Uani 0.447(7) 1 d G . P A 2
H16B H -0.0215 0.7058 -0.0485 0.089 Uiso 0.447(7) 1 d R U P A 2
C17' C -0.0632(12) 0.6984(11) 0.0799(19) 0.077(9) Uani 0.447(7) 1 d G . P A 2
H17B H -0.1229 0.7207 0.0577 0.092 Uiso 0.447(7) 1 d R U P A 2
C18' C -0.0361(16) 0.6746(17) 0.1754(18) 0.15(3) Uani 0.447(7) 1 d G . P A 2
H18B H -0.0772 0.6807 0.2186 0.177 Uiso 0.447(7) 1 d R U P A 2
N2A N 0.0525(17) 0.6469(16) 0.1765(13) 0.091(10) Uani 0.553(7) 1 d G . P A 1
C14A C 0.1003(15) 0.6263(17) 0.1068(16) 0.130(19) Uani 0.553(7) 1 d G . P A 1
H14C H 0.1657 0.6123 0.1270 0.157 Uiso 0.553(7) 1 d R U P A 1
C15A C 0.0524(18) 0.6262(17) 0.0076(15) 0.15(2) Uani 0.553(7) 1 d G . P A 1
H15C H 0.0851 0.6121 -0.0400 0.180 Uiso 0.553(7) 1 d R U P A 1
C16A C -0.0433(18) 0.6467(14) -0.0220(12) 0.15(2) Uani 0.553(7) 1 d G . P A 1
H16C H -0.0760 0.6466 -0.0898 0.186 Uiso 0.553(7) 1 d R U P A 1
C17A C -0.0911(14) 0.6673(12) 0.0477(17) 0.097(10) Uani 0.553(7) 1 d G . P A 1
H17C H -0.1565 0.6813 0.0275 0.117 Uiso 0.553(7) 1 d R U P A 1
C18A C -0.0432(17) 0.6674(14) 0.1469(15) 0.100(13) Uani 0.553(7) 1 d G . P A 1
H18C H -0.0759 0.6815 0.1945 0.121 Uiso 0.553(7) 1 d R U P A 1
C12" C 0.1256(16) 0.5209(9) 0.4962(17) 0.059(8) Uani 0.447(7) 1 d DG . P A 2
C13" C 0.0935(16) 0.4872(9) 0.4084(13) 0.083(10) Uani 0.447(7) 1 d G U P A 2
C4" C 0.0784(15) 0.4208(9) 0.4099(14) 0.049(5) Uani 0.447(7) 1 d DG U P A 2
C5" C 0.0954(15) 0.3881(9) 0.4991(18) 0.099(12) Uani 0.447(7) 1 d G . P A 2
H5"A H 0.0851 0.3427 0.5001 0.118 Uiso 0.447(7) 1 d R U P A 2
C6" C 0.1276(18) 0.4218(14) 0.5869(13) 0.090(13) Uani 0.447(7) 1 d G . P A 2
H6"A H 0.1393 0.3994 0.6479 0.108 Uiso 0.447(7) 1 d R U P A 2
C7" C 0.1427(18) 0.4882(14) 0.5854(13) 0.12(2) Uani 0.447(7) 1 d DG U P A 2

loop_
_atom_site_aniso_label
_atom_site_aniso_U_11
_atom_site_aniso_U_22
_atom_site_aniso_U_33
_atom_site_aniso_U_23
_atom_site_aniso_U_13
_atom_site_aniso_U_12
Au1 0.04301(19) 0.0559(2) 0.03701(17) -0.00507(15) 0.00936(12) -0.00211(15)
I1 0.0893(5) 0.0818(6) 0.0403(3) 0.0020(3) 0.0113(3) 0.0007(4)
C1 0.034(4) 0.050(5) 0.053(5) -0.009(4) 0.014(4) 0.002(4)
C2 0.040(5) 0.069(7) 0.057(5) -0.009(5) 0.015(4) 0.002(4)
N2 0.052(4) 0.061(5) 0.037(4) 0.001(3) 0.010(3) -0.002(4)
C3 0.043(5) 0.074(8) 0.084(8) -0.032(7) 0.021(5) -0.008(5)
C4 0.051(6) 0.056(7) 0.102(9) -0.021(7) 0.035(6) -0.006(5)
C5 0.041(5) 0.061(7) 0.081(7) -0.008(6) 0.026(5) 0.000(4)
C6 0.064(7) 0.053(6) 0.094(9) 0.000(6) 0.041(6) 0.000(5)
C7 0.062(6) 0.062(7) 0.084(8) 0.022(6) 0.035(6) 0.013(5)
C8 0.046(5) 0.058(6) 0.060(6) 0.007(5) 0.021(4) 0.004(4)
C9 0.072(7) 0.082(9) 0.047(5) 0.013(5) 0.024(5) 0.016(6)
C10 0.070(7) 0.087(9) 0.033(5) 0.000(5) 0.009(4) 0.004(6)
C11 0.053(5) 0.053(6) 0.045(5) -0.005(4) 0.011(4) 0.002(4)
N1 0.039(4) 0.052(5) 0.042(4) -0.003(3) 0.011(3) 0.002(3)
C12 0.035(4) 0.058(6) 0.051(5) -0.004(4) 0.017(4) 0.010(4)
C13 0.037(4) 0.052(6) 0.064(6) -0.016(5) 0.022(4) -0.001(4)
C14 0.050(6) 0.064(7) 0.085(8) 0.005(6) -0.011(5) -0.001(5)
C15 0.091(9) 0.075(9) 0.064(7) 0.014(7) -0.019(6) -0.030(8)
C16 0.160(16) 0.067(9) 0.043(6) -0.011(6) 0.033(8) -0.030(9)
C17 0.157(16) 0.068(9) 0.123(13) -0.011(9) 0.096(13) 0.002(10)
C18 0.091(9) 0.067(8) 0.098(9) -0.019(7) 0.055(8) -0.007(7)
Sb1 0.0811(5) 0.0686(5) 0.0551(4) -0.0019(4) 0.0123(4) 0.0129(4)
F1 0.128(7) 0.068(4) 0.064(4) 0.005(3) 0.003(4) 0.007(4)
F2 0.116(6) 0.088(5) 0.069(4) 0.000(4) 0.028(4) 0.015(5)
F3 0.132(7) 0.109(7) 0.061(4) -0.014(4) 0.016(4) 0.028(5)
F4 0.082(6) 0.242(13) 0.074(5) 0.017(7) 0.002(4) 0.040(7)
F5 0.103(7) 0.183(12) 0.129(8) 0.018(7) 0.019(6) -0.052(7)
F6 0.343(19) 0.069(6) 0.086(6) -0.001(5) 0.016(9) 0.049(9)
Sb2 0.1303(9) 0.1057(8) 0.0565(5) -0.0125(5) 0.0197(5) 0.0297(7)
F7 0.114(8) 0.180(12) 0.184(11) 0.019(9) 0.065(8) 0.033(8)
F8 0.198(14) 0.110(10) 0.35(2) 0.057(12) 0.128(15) 0.046(9)
F9 0.32(3) 0.183(17) 0.57(4) 0.16(2) 0.34(3) 0.113(18)
F10 0.162(18) 0.110(13) 0.071(9) 0.014(9) 0.048(10) 0.041(13)
F11 0.054(9) 0.60(7) 0.051(9) 0.03(2) -0.004(7) 0.08(2)
F12 0.107(12) 0.133(15) 0.089(11) 0.009(10) -0.020(9) -0.016(11)
F10' 0.11(2) 0.18(3) 0.22(3) -0.03(3) 0.08(2) -0.008(19)
F11' 0.16(3) 0.21(3) 0.15(3) -0.10(2) 0.04(2) -0.06(2)
F12' 0.091(12) 0.090(12) 0.054(8) -0.005(8) 0.009(7) -0.004(9)
Au1A 0.0461(5) 0.0765(10) 0.0665(12) -0.0158(8) 0.0142(7) 0.0081(5)
Au1" 0.0477(6) 0.1063(17) 0.0516(11) -0.0043(9) 0.0070(7) 0.0189(8)
I1A 0.0811(15) 0.0931(15) 0.162(4) -0.0364(18) 0.0609(19) -0.0202(11)
I1" 0.0882(17) 0.110(2) 0.150(5) -0.047(3) 0.000(2) -0.0035(15)
N1A 0.065(2) 0.067(2) 0.065(2) 0.0003(10) 0.0162(11) 0.0009(10)
C1A 0.045(6) 0.072(8) 0.111(10) 0.017(7) -0.002(6) 0.011(5)
C2A 0.053(8) 0.100(14) 0.23(3) -0.017(14) -0.011(11) -0.001(9)
C3A 0.035(11) 0.036(12) 0.16(2) -0.013(12) -0.016(13) 0.000(9)
C4A 0.074(6) 0.074(6) 0.074(6) 0.0000(10) 0.0184(17) 0.0002(10)
C13A 0.028(8) 0.12(2) 0.051(11) 0.012(14) 0.001(8) 0.031(10)
C3" 0.054(19) 0.10(3) 0.20(4) -0.03(2) -0.02(2) -0.01(2)
C5A 0.08(2) 0.13(3) 0.095(12) 0.035(17) 0.025(17) 0.06(2)
C6A 0.045(15) 0.18(4) 0.06(2) 0.033(17) 0.010(13) 0.05(2)
C7A 0.036(12) 0.18(4) 0.076(15) 0.00(2) 0.004(11) 0.031(18)
C8A 0.029(14) 0.22(8) 0.08(4) -0.04(4) 0.001(15) 0.02(2)
C9A 0.039(12) 0.23(4) 0.109(19) -0.10(2) 0.022(13) -0.01(2)
C10A 0.037(11) 0.15(3) 0.12(2) -0.07(2) 0.000(14) 0.019(17)
C11A 0.019(8) 0.069(17) 0.096(18) -0.031(14) 0.015(9) 0.009(10)
C12A 0.036(11) 0.08(3) 0.055(10) -0.043(17) 0.001(8) 0.011(19)
C8" 0.052(19) 0.22(5) 0.059(19) 0.02(3) 0.007(15) 0.08(3)
C9" 0.11(4) 0.20(8) 0.04(3) -0.05(4) -0.01(2) 0.06(4)
C10" 0.09(3) 0.21(6) 0.07(2) -0.05(3) -0.008(19) 0.10(4)
C11" 0.056(18) 0.07(3) 0.07(2) -0.05(2) -0.010(14) 0.022(19)
N2' 0.042(11) 0.074(17) 0.069(15) 0.033(14) 0.027(10) 0.016(11)
C14' 0.09(2) 0.054(15) 0.07(2) 0.028(14) 0.064(17) 0.037(14)
C15' 0.081(19) 0.09(2) 0.039(15) 0.015(14) 0.015(13) 0.038(16)
C16' 0.066(16) 0.057(17) 0.09(2) 0.011(15) 0.009(15) -0.001(14)
C17' 0.068(18) 0.056(19) 0.10(3) 0.017(18) 0.017(18) 0.000(14)
C18' 0.06(3) 0.22(8) 0.16(4) 0.06(5) 0.00(3) 0.01(4)
N2A 0.12(2) 0.09(2) 0.073(16) 0.010(15) 0.033(16) 0.022(16)
C14A 0.12(3) 0.21(5) 0.07(2) 0.01(3) 0.034(19) 0.08(3)
C15A 0.17(4) 0.23(5) 0.057(18) 0.01(2) 0.04(2) 0.10(4)
C16A 0.19(4) 0.21(5) 0.09(2) 0.06(3) 0.07(2) 0.15(4)
C17A 0.11(2) 0.10(3) 0.09(2) 0.005(19) 0.028(17) 0.032(19)
C18A 0.06(2) 0.13(4) 0.13(3) 0.03(2) 0.058(18) 0.04(2)
C12" 0.025(12) 0.10(2) 0.050(14) -0.003(17) 0.002(10) 0.031(15)
C13" 0.083(10) 0.083(10) 0.083(10) -0.0001(10) 0.021(3) 0.0001(10)
C4" 0.049(5) 0.049(5) 0.050(5) -0.0002(10) 0.0122(16) 0.0003(10)
C5" 0.07(2) 0.11(3) 0.12(3) 0.04(2) 0.05(2) 0.06(2)
C6" 0.042(16) 0.15(4) 0.09(2) 0.08(2) 0.030(16) 0.044(19)
C7" 0.06(2) 0.27(7) 0.04(2) 0.04(3) 0.022(18) 0.09(4)

loop_
_atom_type_symbol
_atom_type_description
_atom_type_scat_dispersion_real
_atom_type_scat_dispersion_imag
_atom_type_scat_source
C C 0.0033 0.0016 'International Tables Vol C Tables 4.2.6.8 and 6.1.1.4'
H H 0.0000 0.0000 'International Tables Vol C Tables 4.2.6.8 and 6.1.1.4'
N N 0.0061 0.0033 'International Tables Vol C Tables 4.2.6.8 and 6.1.1.4'
F F 0.0171 0.0103 'International Tables Vol C Tables 4.2.6.8 and 6.1.1.4'
I I -0.4742 1.8119 'International Tables Vol C Tables 4.2.6.8 and 6.1.1.4'
Sb Sb -0.5866 1.5461 'International Tables Vol C Tables 4.2.6.8 and 6.1.1.4'
Au Au -2.0133 8.8022 'International Tables Vol C Tables 4.2.6.8 and 6.1.1.4'

loop_
_geom_angle_atom_site_label_1
_geom_angle_atom_site_label_2
_geom_angle_atom_site_label_3
_geom_angle
C1 Au1 N1 82.8(3)
C1 Au1 N2 175.6(3)
N1 Au1 N2 93.0(3)
C1 Au1 I1 95.1(3)
N1 Au1 I1 177.6(2)
N2 Au1 I1 89.2(2)
C2 C1 C13 118.6(9)
C2 C1 Au1 131.3(8)
C13 C1 Au1 110.0(7)
C1 C2 C3 120.3(11)
C1 C2 H2A 119.8
C3 C2 H2A 119.8
C14 N2 C18 117.5(11)
C14 N2 Au1 120.5(8)
C18 N2 Au1 122.0(8)
C4 C3 C2 120.9(11)
C4 C3 H3A 119.6
C2 C3 H3A 119.6
C3 C4 C5 121.8(11)
C3 C4 H4A 119.1
C5 C4 H4A 119.1
C4 C5 C13 117.0(11)
C4 C5 C6 125.5(11)
C13 C5 C6 117.5(10)
C7 C6 C5 122.2(11)
C7 C6 H6A 118.9
C5 C6 H6A 118.9
C6 C7 C8 121.7(11)
C6 C7 H7A 119.2
C8 C7 H7A 119.2
C12 C8 C9 117.1(10)
C12 C8 C7 117.5(10)
C9 C8 C7 125.4(10)
C10 C9 C8 120.0(10)
C10 C9 H9A 120.0
C8 C9 H9A 120.0
C9 C10 C11 118.3(10)
C9 C10 H10A 120.9
C11 C10 H10A 120.9
N1 C11 C10 123.1(10)
N1 C11 H11A 118.5
C10 C11 H11A 118.4
C11 N1 C12 119.3(8)
C11 N1 Au1 128.9(7)
C12 N1 Au1 111.8(6)
N1 C12 C8 122.2(9)
N1 C12 C13 115.9(8)
C8 C12 C13 121.9(10)
C1 C13 C5 121.4(9)
C1 C13 C12 119.5(9)
C5 C13 C12 119.1(10)
N2 C14 C15 122.2(13)
N2 C14 H14A 118.9
C15 C14 H14A 118.9
C14 C15 C16 119.7(14)
C14 C15 H15A 120.1
C16 C15 H15A 120.2
C17 C16 C15 118.2(13)
C17 C16 H16A 120.9
C15 C16 H16A 120.9
C18 C17 C16 118.7(15)
C18 C17 H17A 120.6
C16 C17 H17A 120.6
N2 C18 C17 123.6(14)
N2 C18 H18A 118.2
C17 C18 H18A 118.2
F5 Sb1 F6 90.4(7)
F5 Sb1 F1 88.9(5)
F6 Sb1 F1 179.2(6)
F5 Sb1 F4 176.7(6)
F6 Sb1 F4 92.2(7)
F1 Sb1 F4 88.5(5)
F5 Sb1 F3 92.2(5)
F6 Sb1 F3 90.7(5)
F1 Sb1 F3 89.0(4)
F4 Sb1 F3 89.9(4)
F5 Sb1 F2 91.0(5)
F6 Sb1 F2 89.6(4)
F1 Sb1 F2 90.7(3)
F4 Sb1 F2 86.9(4)
F3 Sb1 F2 176.8(4)
F11 Sb2 F8 116(2)
F12' Sb2 F8 109.5(9)
F11 Sb2 F7 101.3(8)
F12' Sb2 F7 108.0(8)
F8 Sb2 F7 96.1(6)
F11 Sb2 F9 68.5(18)
F12' Sb2 F9 66.2(12)
F8 Sb2 F9 175.4(13)
F7 Sb2 F9 84.0(6)
F11 Sb2 F10 93.7(9)
F8 Sb2 F10 82.2(8)
F7 Sb2 F10 164.0(9)
F9 Sb2 F10 96.4(8)
F12' Sb2 F11' 163.0(13)
F8 Sb2 F11' 79.7(14)
F7 Sb2 F11' 84.4(12)
F9 Sb2 F11' 104.8(16)
F11 Sb2 F12 165(2)
F8 Sb2 F12 79.4(8)
F7 Sb2 F12 74.8(7)
F9 Sb2 F12 96.3(12)
F10 Sb2 F12 89.3(9)
F12' Sb2 F10' 88.2(12)
F8 Sb2 F10' 93.0(11)
F7 Sb2 F10' 157.3(13)
F9 Sb2 F10' 88.5(11)
F11' Sb2 F10' 76.9(15)
C11A Au1A N1A 82.7(6)
C11A Au1A N2A 178.8(10)
N1A Au1A N2A 98.4(10)
C11A Au1A I1A 96.1(6)
N1A Au1A I1A 178.4(3)
N2A Au1A I1A 82.8(9)
N1A Au1" C11" 84.4(9)
N1A Au1" N2' 90.1(10)
C11" Au1" N2' 173.6(15)
N1A Au1" I1" 178.5(3)
C11" Au1" I1" 94.5(9)
N2' Au1" I1" 91.0(10)
C1A N1A C13A 120.0
C1A N1A C13" 97.1(8)
C1A N1A Au1" 140.6(6)
C13" N1A Au1" 122.4(10)
C1A N1A Au1A 127.2(5)
C13A N1A Au1A 112.8(5)
N1A C1A C2A 120.0
N1A C1A H1AA 120.0
C2A C1A H1AA 120.0
C3" C2A C1A 150.3(14)
C3A C2A C1A 120.0
C3" C2A C4" 47.4(15)
C1A C2A C4" 103.0(6)
C3" C2A H2AA 89.6
C3A C2A H2AA 120.0
C1A C2A H2AA 120.0
C4" C2A H2AA 137.0
C4A C3A C2A 120.0
C4A C3A H3AA 120.0
C2A C3A H3AA 120.0
C3A C4A C13A 120.0
C3A C4A C5A 130.8(17)
C13A C4A C5A 109.2(17)
C4A C13A N1A 120.0
C4A C13A C12A 127.1(10)
N1A C13A C12A 112.8(10)
C2A C3" C4" 86.2(16)
C2A C3" H3"A 136.9
C4" C3" H3"A 136.9
C6A C5A C4A 127(3)
C6A C5A H5AA 116.6
C4A C5A H5AA 116.6
C7A C6A C5A 122(3)
C7A C6A H6AA 118.8
C5A C6A H6AA 118.8
C8A C7A C12A 120.0
C8A C7A C6A 125(2)
C12A C7A C6A 115(2)
C7A C8A C9A 120.0
C7A C8A H8AA 120.0
C9A C8A H8AA 120.0
C8A C9A C10A 120.0
C8A C9A H9AA 120.0
C10A C9A H9AA 120.0
C9A C10A C11A 120.0
C9A C10A H10B 120.0
C11A C10A H10B 120.0
C12A C11A C10A 120.0
C12A C11A Au1A 110.9(11)
C10A C11A Au1A 129.1(11)
C11A C12A C7A 120.0
C11A C12A C13A 120.6(14)
C7A C12A C13A 119.4(14)
C9" C8" C7" 122(3)
C9" C8" H8"A 119.2
C7" C8" H8"A 119.2
C8" C9" C10" 120(3)
C8" C9" H9"A 120.1
C10" C9" H9"A 120.1
C11" C10" C9" 117(4)
C11" C10" H10C 121.4
C9" C10" H10C 121.5
C10" C11" C12" 125(4)
C10" C11" Au1" 130(3)
C12" C11" Au1" 105(2)
C14' N2' C18' 120.0
C14' N2' Au1" 118.9(12)
C18' N2' Au1" 120.2(12)
C15' C14' N2' 120.0
C15' C14' H14B 120.0
N2' C14' H14B 120.0
C16' C15' C14' 120.0
C16' C15' H15B 120.0
C14' C15' H15B 120.0
C17' C16' C15' 120.0
C17' C16' H16B 120.0
C15' C16' H16B 120.0
C16' C17' C18' 120.0
C16' C17' H17B 120.0
C18' C17' H17B 120.0
C17' C18' N2' 120.0
C17' C18' H18B 120.0
N2' C18' H18B 120.0
C14A N2A C18A 120.0
C14A N2A Au1A 124.9(12)
C18A N2A Au1A 114.1(12)
C15A C14A N2A 120.0
C15A C14A H14C 120.0
N2A C14A H14C 120.0
C14A C15A C16A 120.0
C14A C15A H15C 120.0
C16A C15A H15C 120.0
C17A C16A C15A 120.0
C17A C16A H16C 120.0
C15A C16A H16C 120.0
C16A C17A C18A 120.0
C16A C17A H17C 120.0
C18A C17A H17C 120.0
C17A C18A N2A 120.0
C17A C18A H18C 120.0
N2A C18A H18C 120.0
C13" C12" C7" 120.0
C13" C12" C11" 122(3)
C7" C12" C11" 118(3)
C12" C13" C4" 120.0
C12" C13" N1A 105.4(15)
C4" C13" N1A 134.6(14)
C5" C4" C13" 120.0
C5" C4" C3" 108.3(15)
C13" C4" C3" 131.7(15)
C5" C4" C2A 154.6(12)
C13" C4" C2A 85.4(12)
C3" C4" C2A 46.4(6)
C6" C5" C4" 120.0
C6" C5" H5"A 120.0
C4" C5" H5"A 120.0
C5" C6" C7" 120.0
C5" C6" H6"A 120.0
C7" C6" H6"A 120.0
C6" C7" C12" 120.0
C6" C7" C8" 121(3)
C12" C7" C8" 119(3)

loop_
_geom_bond_atom_site_label_1
_geom_bond_atom_site_label_2
_geom_bond_distance
Au1 C1 2.023(10)
Au1 N1 2.068(7)
Au1 N2 2.119(9)
Au1 I1 2.5559(17)
C1 C2 1.378(13)
C1 C13 1.394(14)
C2 C3 1.382(16)
C2 H2A 0.9500
N2 C14 1.303(14)
N2 C18 1.325(15)
C3 C4 1.345(18)
C3 H3A 0.9500
C4 C5 1.395(16)
C4 H4A 0.9500
C5 C13 1.410(15)
C5 C6 1.437(17)
C6 C7 1.332(17)
C6 H6A 0.9500
C7 C8 1.424(16)
C7 H7A 0.9500
C8 C12 1.389(14)
C8 C9 1.405(16)
C9 C10 1.370(17)
C9 H9A 0.9500
C10 C11 1.395(14)
C10 H10A 0.9500
C11 N1 1.296(12)
C11 H11A 0.9500
N1 C12 1.359(12)
C12 C13 1.425(13)
C14 C15 1.354(17)
C14 H14A 0.9500
C15 C16 1.36(2)
C15 H15A 0.9500
C16 C17 1.35(2)
C16 H16A 0.9500
C17 C18 1.34(2)
C17 H17A 0.9500
C18 H18A 0.9500
Sb1 F5 1.811(10)
Sb1 F6 1.825(10)
Sb1 F1 1.835(8)
Sb1 F4 1.854(10)
Sb1 F3 1.857(7)
Sb1 F2 1.875(7)
Sb2 F11 1.615(14)
Sb2 F12' 1.731(15)
Sb2 F8 1.762(13)
Sb2 F7 1.769(11)
Sb2 F9 1.8000(15)
Sb2 F10 1.807(16)
Sb2 F11' 1.96(3)
Sb2 F12 1.982(15)
Sb2 F10' 2.03(2)
Au1A C11A 2.007(16)
Au1A N1A 2.076(8)
Au1A N2A 2.079(17)
Au1A I1A 2.563(4)
Au1" N1A 1.805(8)
Au1" C11" 1.99(4)
Au1" N2' 2.121(18)
Au1" I1" 2.579(5)
N1A C1A 1.3900
N1A C13A 1.3900
N1A C13" 1.428(16)
C1A C2A 1.3900
C1A H1AA 0.9500
C2A C3" 1.387(5)
C2A C3A 1.3900
C2A C4" 1.912(19)
C2A H2AA 0.9601
C3A C4A 1.3900
C3A H3AA 0.9500
C4A C13A 1.3900
C4A C5A 1.394(5)
C13A C12A 1.450(16)
C3" C4" 1.41(3)
C3" H3"A 0.9500
C5A C6A 1.392(5)
C5A H5AA 0.9500
C6A C7A 1.391(5)
C6A H6AA 0.9500
C7A C8A 1.3900
C7A C12A 1.3900
C8A C9A 1.3900
C8A H8AA 0.9500
C9A C10A 1.3900
C9A H9AA 0.9500
C10A C11A 1.3900
C10A H10B 0.9500
C11A C12A 1.3900
C8" C9" 1.41(4)
C8" C7" 1.41(4)
C8" H8"A 0.9499
C9" C10" 1.45(4)
C9" H9"A 0.9500
C10" C11" 1.34(4)
C10" H10C 0.9500
C11" C12" 1.46(3)
N2' C14' 1.3900
N2' C18' 1.3900
C14' C15' 1.3900
C14' H14B 0.9500
C15' C16' 1.3900
C15' H15B 0.9500
C16' C17' 1.3900
C16' H16B 0.9500
C17' C18' 1.3900
C17' H17B 0.9500
C18' H18B 0.9500
N2A C14A 1.3900
N2A C18A 1.3900
C14A C15A 1.3900
C14A H14C 0.9500
C15A C16A 1.3900
C15A H15C 0.9500
C16A C17A 1.3900
C16A H16C 0.9500
C17A C18A 1.3900
C17A H17C 0.9500
C18A H18C 0.9500
C12" C13" 1.3900
C12" C7" 1.3900
C13" C4" 1.3900
C4" C5" 1.3900
C5" C6" 1.3900
C5" H5"A 0.9500
C6" C7" 1.3900
C6" H6"A 0.9500

loop_
_geom_torsion_atom_site_label_1
_geom_torsion_atom_site_label_2
_geom_torsion_atom_site_label_3
_geom_torsion_atom_site_label_4
_geom_torsion
C13 C1 C2 C3 -1.9(13)
Au1 C1 C2 C3 -178.9(7)
C1 C2 C3 C4 0.8(15)
C2 C3 C4 C5 0.9(16)
C3 C4 C5 C13 -1.3(15)
C3 C4 C5 C6 179.0(10)
C4 C5 C6 C7 178.7(10)
C13 C5 C6 C7 -0.9(15)
C5 C6 C7 C8 0.9(17)
C6 C7 C8 C12 -0.5(15)
C6 C7 C8 C9 -180.0(11)
C12 C8 C9 C10 -0.4(15)
C7 C8 C9 C10 179.0(10)
C8 C9 C10 C11 1.0(16)
C9 C10 C11 N1 -1.1(16)
C10 C11 N1 C12 0.5(14)
C10 C11 N1 Au1 179.3(7)
C11 N1 C12 C8 0.1(12)
Au1 N1 C12 C8 -178.9(7)
C11 N1 C12 C13 -179.8(8)
Au1 N1 C12 C13 1.3(9)
C9 C8 C12 N1 -0.1(13)
C7 C8 C12 N1 -179.6(8)
C9 C8 C12 C13 179.7(8)
C7 C8 C12 C13 0.2(13)
C2 C1 C13 C5 1.4(13)
Au1 C1 C13 C5 179.0(7)
C2 C1 C13 C12 -179.3(8)
Au1 C1 C13 C12 -1.7(10)
C4 C5 C13 C1 0.2(13)
C6 C5 C13 C1 179.9(9)
C4 C5 C13 C12 -179.1(8)
C6 C5 C13 C12 0.6(13)
N1 C12 C13 C1 0.3(12)
C8 C12 C13 C1 -179.6(8)
N1 C12 C13 C5 179.6(8)
C8 C12 C13 C5 -0.3(13)
C18 N2 C14 C15 -0.9(18)
Au1 N2 C14 C15 179.3(9)
N2 C14 C15 C16 0(2)
C14 C15 C16 C17 2(2)
C15 C16 C17 C18 -3(2)
C14 N2 C18 C17 0(2)
Au1 N2 C18 C17 -179.9(12)
C16 C17 C18 N2 2(2)
C11" Au1" N1A C1A -179.7(17)
N2' Au1" N1A C1A 3.7(10)
C11" Au1" N1A C13A 2.6(15)
N2' Au1" N1A C13A -174.1(7)
C11" Au1" N1A C13" 2(2)
N2' Au1" N1A C13" -175.1(14)
C11" Au1" N1A Au1A -170.6(16)
N2' Au1" N1A Au1A 12.7(8)
C13A N1A C1A C2A 0.0
C13" N1A C1A C2A 1.5(11)
Au1" N1A C1A C2A -177.4(9)
Au1A N1A C1A C2A 179.9(7)
N1A C1A C2A C3" -6(4)
N1A C1A C2A C3A 0.0
N1A C1A C2A C4" -1.4(9)
C3" C2A C3A C4A 174(4)
C1A C2A C3A C4A 0.0
C4" C2A C3A C4A 4(3)
C2A C3A C4A C13A 0.0
C2A C3A C4A C5A -178(2)
C3A C4A C13A N1A 0.0
C5A C4A C13A N1A 178.1(19)
C3A C4A C13A C12A -175.5(13)
C5A C4A C13A C12A 2.6(19)
C1A N1A C13A C4A 0.0
C13" N1A C13A C4A -4(3)
Au1" N1A C13A C4A 178.3(6)
Au1A N1A C13A C4A -179.9(6)
C1A N1A C13A C12A 176.1(11)
C13" N1A C13A C12A 172(3)
Au1" N1A C13A C12A -5.6(10)
Au1A N1A C13A C12A -3.8(11)
C3A C2A C3" C4" -4(2)
C1A C2A C3" C4" 7(6)
C3A C4A C5A C6A 179(2)
C13A C4A C5A C6A 1(4)
C4A C5A C6A C7A -5(5)
C5A C6A C7A C8A -177(2)
C5A C6A C7A C12A 5(4)
C12A C7A C8A C9A 0.0
C6A C7A C8A C9A -177(2)
C7A C8A C9A C10A 0.0
C8A C9A C10A C11A 0.0
C9A C10A C11A C12A 0.0
C9A C10A C11A Au1A 178.8(14)
C10A C11A C12A C7A 0.0
Au1A C11A C12A C7A -179.0(11)
C10A C11A C12A C13A 179.3(15)
Au1A C11A C12A C13A 0.2(15)
C8A C7A C12A C11A 0.0
C6A C7A C12A C11A 178(2)
C8A C7A C12A C13A -179.3(15)
C6A C7A C12A C13A -2(2)
C4A C13A C12A C11A 178.3(9)
N1A C13A C12A C11A 2.5(16)
C4A C13A C12A C7A -2.5(15)
N1A C13A C12A C7A -178.2(9)
C7" C8" C9" C10" 2(7)
C8" C9" C10" C11" -1(7)
C9" C10" C11" C12" -1(7)
C9" C10" C11" Au1" 177(4)
C18' N2' C14' C15' 0.0
Au1" N2' C14' C15' -170(2)
N2' C14' C15' C16' 0.0
C14' C15' C16' C17' 0.0
C15' C16' C17' C18' 0.0
C16' C17' C18' N2' 0.0
C14' N2' C18' C17' 0.0
Au1" N2' C18' C17' 169(2)
C18A N2A C14A C15A 0.0
Au1A N2A C14A C15A 168(2)
N2A C14A C15A C16A 0.0
C14A C15A C16A C17A 0.0
C15A C16A C17A C18A 0.0
C16A C17A C18A N2A 0.0
C14A N2A C18A C17A 0.0
Au1A N2A C18A C17A -169(2)
C10" C11" C12" C13" -178(3)
Au1" C11" C12" C13" 4(4)
C10" C11" C12" C7" 1(6)
Au1" C11" C12" C7" -177.0(13)
C7" C12" C13" C4" 0.0
C11" C12" C13" C4" 179(3)
C7" C12" C13" N1A 178.0(18)
C11" C12" C13" N1A -3(3)
C1A N1A C13" C12" -178.9(9)
C13A N1A C13" C12" -2(2)
Au1" N1A C13" C12" 0.3(16)
Au1A N1A C13" C12" 3(2)
C1A N1A C13" C4" -1.3(19)
C13A N1A C13" C4" 175(4)
Au1" N1A C13" C4" 177.9(12)
Au1A N1A C13" C4" -179.5(10)
C12" C13" C4" C5" 0.0
N1A C13" C4" C5" -177(2)
C12" C13" C4" C3" -179(3)
N1A C13" C4" C3" 3(3)
C12" C13" C4" C2A 177.9(14)
N1A C13" C4" C2A 0.6(17)
C2A C3" C4" C5" 176.8(17)
C2A C3" C4" C13" -4(4)
C13" C4" C5" C6" 0.0
C3" C4" C5" C6" 179(3)
C2A C4" C5" C6" -175(3)
C4" C5" C6" C7" 0.0
C5" C6" C7" C12" 0.0
C5" C6" C7" C8" -179(3)
C13" C12" C7" C6" 0.0
C11" C12" C7" C6" -179(3)
C13" C12" C7" C8" 179(3)
C11" C12" C7" C8" 0(3)
C9" C8" C7" C6" 177(3)
C9" C8" C7" C12" -2(5)
